data_7052587
loop_
_publ_author_name
'Pfaffeneder, Toni M.'
'Thallmair, Sebastian'
'Bauer, Wolfgang'
'Weber, Birgit'

_publ_section_title
;
 Complete and incomplete spin transitions in 1D chain iron(ii)
 compounds
;
_journal_issue 3
_journal_name_full 'New Journal of Chemistry'
_journal_page_first 691
_journal_paper_doi 10.1039/c0nj00750a
_journal_volume 35
_journal_year 2011
_chemical_compound_source
;
A mixture of 0.12 g [FeL1(MeOH)~2~] (0.21 mmol) and 0.25 g
bis(1<i>H</i>-imidazol-1-yl)methane (1.66 mmol) in 10 mL methanol was heated
at reflux for 1 h. After cooling, the dark brown precipitate was filtered off,
washed with 3 mL methanol and dried in vacuum. Single crystals of (I) were
slowly formed by diffusion techniques in methanol solution after several weeks.
;
_chemical_formula_moiety 'C35 H30 Fe N6 O4'
_chemical_formula_sum 'C35 H30 Fe N6 O4'
_chemical_formula_weight 654.496
_chemical_name_common
;
(2,2')-(1,2-phenylenebis(iminomethylidyne)bis(1-phenylbutane-
1,3-dione) (2-)-N,N',O$3!,O$3!')(bis(1H-imidazol-1-yl) methane)iron(ii)
;
_chemical_name_systematic
;
[2,2']-[1,2-phenylenebis(iminomethylidyne)bis(1-phenylbutane-1,3-dione)
(2-)-<i>N</i>,<i>N</i>',<i>O</i>^3^,<i>O</i>^3^'](bis(1<i>H</i>-imidazol-1-yl)
methane)iron(II)
;
_space_group_IT_number 2
_symmetry_cell_setting triclinic
_symmetry_Int_Tables_number 2
_symmetry_space_group_name_Hall '-P 1'
_symmetry_space_group_name_H-M 'P -1'
_atom_sites_solution_hydrogens geom
_atom_sites_solution_primary direct
_atom_sites_solution_secondary difmap
_audit_block_code Fe_L5e_bimm_250K_ex179_Bauer
_audit_creation_date
;
'Sat Apr 25 21:03:38 2009'
;
_audit_creation_method 'form98_non/compatible with shelxl97-2'
_audit_update_record 24-Sep-10
_cell_angle_alpha 75.074(19)
_cell_angle_beta 81.233(17)
_cell_angle_gamma 64.423(18)
_cell_formula_units_Z 2
_cell_length_a 10.3530(16)
_cell_length_b 10.928(2)
_cell_length_c 15.794(4)
_cell_measurement_temperature 250(2)
_cell_measurement_theta_max 27.5447
_cell_measurement_theta_min 3.7592
_cell_volume 1555.7(6)
_computing_cell_refinement
;
CrysAlisPro, Oxford Diffraction Ltd.,
Version 1.171.33.34d (release 27-02-2009 CrysAlis171 .NET)
(compiled Feb 27 2009,15:38:38)
;
_computing_data_collection
;
CrysAlisPro, Oxford Diffraction Ltd.,
Version 1.171.33.34d (release 27-02-2009 CrysAlis171 .NET)
(compiled Feb 27 2009,15:38:38)
;
_computing_data_reduction
;
CrysAlisPro, Oxford Diffraction Ltd.,
Version 1.171.33.34d (release 27-02-2009 CrysAlis171 .NET)
(compiled Feb 27 2009,15:38:38)
;
_computing_molecular_graphics
;
ORTEP (M. N. Burnett, C. K. Johnson, ORTEP-III: Oak Ridge Thermal Ellipsoid
Plot Program for Crystal Structure Illustrations, Oak Ridge National
Laboratory Report ORNL-6895, 1996). Windows version (L. J. Farrugia, Univ.
Glasgow) used --- SCHAKAL (E. Keller, University of Freiburg (Breisgau),
Germany, 1995).
;
_computing_publication_material
;
PLATON (A. L. Spek, Acta Crystallogr, Sect. A, 1990, 46, C34, 1995 version).
;
_computing_structure_refinement 'SHELXL-97 (G. M. Sheldrick. University of G\"ottingen, 97-2 version)'
_computing_structure_solution
;
A. Altomare, M. C. Burla, M. Camalli, G. L. Cascarano, C. Giacovazzo, A.
Guagliardi, A. G. G. Moliterni, G. Polidori, R. Spagna: SIR97: a new tool for
crystal structure determination and refinement; J. Appl. Crystallogr. 1999,
32, 115-119.
;
_diffrn_ambient_temperature 250(2)
_diffrn_detector_area_resol_mean 15.9809
_diffrn_measured_fraction_theta_full 0.987
_diffrn_measured_fraction_theta_max 0.987
_diffrn_measurement_details
;
1 omega -50.00 53.00 1.0000 20.0000
omega____ theta____ kappa____ phi______ frames
- -17.4513 37.0000 -180.0000 103

2 omega -10.00 90.00 1.0000 20.0000
omega____ theta____ kappa____ phi______ frames
- 17.6076 77.0000 30.0000 100

3 omega -11.00 81.00 1.0000 20.0000
omega____ theta____ kappa____ phi______ frames
- 17.6076 77.0000 150.0000 92

4 omega -55.00 46.00 1.0000 20.0000
omega____ theta____ kappa____ phi______ frames
- 17.6076 -77.0000 -60.0000 101

5 omega -51.00 51.00 1.0000 20.0000
omega____ theta____ kappa____ phi______ frames
- 17.6076 -77.0000 30.0000 102

6 omega -11.00 88.00 1.0000 20.0000
omega____ theta____ kappa____ phi______ frames
- 17.6076 77.0000 -90.0000 99

7 omega -4.00 77.00 1.0000 20.0000
omega____ theta____ kappa____ phi______ frames
- 17.6076 -124.0000 -99.0000 81

;
_diffrn_measurement_device 'CCD camera on \k-goniostat'
_diffrn_measurement_device_type 'Oxford XCalibur'
_diffrn_measurement_method '\w scans'
_diffrn_orient_matrix_UB_11 -0.0272666731
_diffrn_orient_matrix_UB_12 -0.0477583882
_diffrn_orient_matrix_UB_13 0.0261236481
_diffrn_orient_matrix_UB_21 0.0708943816
_diffrn_orient_matrix_UB_22 -0.0518915340
_diffrn_orient_matrix_UB_23 0.0058225429
_diffrn_orient_matrix_UB_31 0.0034727833
_diffrn_orient_matrix_UB_32 0.0213410900
_diffrn_orient_matrix_UB_33 0.0380614622
_diffrn_radiation_collimation '0.5 mm collimator'
_diffrn_radiation_monochromator graphite
_diffrn_radiation_source 'fine-focus sealed tube'
_diffrn_radiation_type MoK\a
_diffrn_radiation_wavelength 0.71073
_diffrn_reflns_av_R_equivalents 0.0634
_diffrn_reflns_av_sigmaI/netI 0.0976
_diffrn_reflns_limit_h_max 12
_diffrn_reflns_limit_h_min -12
_diffrn_reflns_limit_k_max 13
_diffrn_reflns_limit_k_min -13
_diffrn_reflns_limit_l_max 19
_diffrn_reflns_limit_l_min -19
_diffrn_reflns_number 17523
_diffrn_reflns_theta_full 25.35
_diffrn_reflns_theta_max 25.35
_diffrn_reflns_theta_min 3.76
_diffrn_source_current 40
_diffrn_source_power 2.01
_diffrn_source_type 'Spellman generator'
_diffrn_source_voltage 50
_exptl_absorpt_coefficient_mu 0.535
_exptl_absorpt_correction_type none
_exptl_crystal_colour orange
_exptl_crystal_density_diffrn 1.397
_exptl_crystal_density_method 'not measured'
_exptl_crystal_description palett
_exptl_crystal_F_000 680
_exptl_crystal_size_max 0.26
_exptl_crystal_size_mid 0.11
_exptl_crystal_size_min 0.05
_refine_diff_density_max 0.254
_refine_diff_density_min -0.239
_refine_diff_density_rms 0.053
_refine_ls_extinction_method none
_refine_ls_goodness_of_fit_ref 0.960
_refine_ls_hydrogen_treatment constr
_refine_ls_matrix_type full
_refine_ls_number_parameters 417
_refine_ls_number_reflns 5624
_refine_ls_number_restraints 0
_refine_ls_restrained_S_all 0.960
_refine_ls_R_factor_all 0.0946
_refine_ls_R_factor_gt 0.0484
_refine_ls_shift/su_max 0.000
_refine_ls_shift/su_mean 0.000
_refine_ls_structure_factor_coef Fsqd
_refine_ls_weighting_details 'calc w=1/[\s^2^(Fo^2^)+(0.0527P)^2^+0.0000P] where P=(Fo^2^+2Fc^2^)/3'
_refine_ls_weighting_scheme calc
_refine_ls_wR_factor_gt 0.1100
_refine_ls_wR_factor_ref 0.1179
_reflns_number_gt 3350
_reflns_number_total 5624
_reflns_threshold_expression >2sigma(I)
_cod_data_source_file C0NJ00750A.TXT
_cod_data_source_block ex179
_cod_original_cell_volume 1555.7(5)
_cod_database_code 7052587

loop_
_symmetry_equiv_pos_as_xyz
'x, y, z'
'-x, -y, -z'

loop_
_atom_site_label
_atom_site_type_symbol
_atom_site_fract_x
_atom_site_fract_y
_atom_site_fract_z
_atom_site_U_iso_or_equiv
_atom_site_adp_type
_atom_site_occupancy
_atom_site_symmetry_multiplicity
_atom_site_calc_flag
_atom_site_refinement_flags
_atom_site_disorder_assembly
_atom_site_disorder_group
Fe1 Fe 0.59152(5) 0.32651(5) 0.33493(3) 0.03422(17) Uani 1 1 d . . .
O1 O 0.7508(3) 0.2574(2) 0.41863(16) 0.0441(6) Uani 1 1 d . . .
O2 O 0.3997(2) 0.3809(2) 0.40292(15) 0.0405(6) Uani 1 1 d . . .
O3 O 1.1708(3) 0.2162(3) 0.3583(2) 0.0818(11) Uani 1 1 d . . .
O4 O 0.0471(3) 0.7385(3) 0.3148(2) 0.0732(9) Uani 1 1 d . . .
N1 N 0.7525(3) 0.2801(3) 0.23587(19) 0.0341(7) Uani 1 1 d . . .
N2 N 0.4702(3) 0.3947(3) 0.22385(18) 0.0316(7) Uani 1 1 d . . .
N3 N 0.6086(3) 0.1116(3) 0.36564(19) 0.0373(7) Uani 1 1 d . . .
N4 N 0.5615(3) -0.0730(3) 0.3919(2) 0.0421(8) Uani 1 1 d . . .
N5 N 0.5332(3) -0.2617(3) 0.3596(2) 0.0390(8) Uani 1 1 d . . .
N6 N 0.5761(3) -0.4608(3) 0.3254(2) 0.0387(7) Uani 1 1 d . . .
C1 C 0.8846(4) 0.2240(4) 0.4069(3) 0.0436(10) Uani 1 1 d . . .
C2 C 0.9560(4) 0.2179(4) 0.3231(3) 0.0410(9) Uani 1 1 d . . .
C3 C 0.8887(4) 0.2419(3) 0.2454(3) 0.0403(9) Uani 1 1 d . . .
H3 H 0.9489 0.2287 0.1946 0.048 Uiso 1 1 calc R . .
C4 C 0.7022(4) 0.2900(3) 0.1551(2) 0.0348(8) Uani 1 1 d . . .
C5 C 0.7879(4) 0.2381(4) 0.0848(3) 0.0489(10) Uani 1 1 d . . .
H5 H 0.8881 0.1956 0.0885 0.059 Uiso 1 1 calc R . .
C6 C 0.7282(4) 0.2480(4) 0.0097(3) 0.0500(10) Uani 1 1 d . . .
H6 H 0.7880 0.2137 -0.0376 0.060 Uiso 1 1 calc R . .
C7 C 0.5827(4) 0.3074(4) 0.0034(3) 0.0469(10) Uani 1 1 d . . .
H7 H 0.5431 0.3142 -0.0482 0.056 Uiso 1 1 calc R . .
C8 C 0.4940(4) 0.3573(3) 0.0724(2) 0.0413(9) Uani 1 1 d . . .
H8 H 0.3941 0.3957 0.0680 0.050 Uiso 1 1 calc R . .
C9 C 0.5512(3) 0.3515(3) 0.1487(2) 0.0318(8) Uani 1 1 d . . .
C10 C 0.3360(4) 0.4874(3) 0.2187(2) 0.0368(9) Uani 1 1 d . . .
H10 H 0.3002 0.5279 0.1622 0.044 Uiso 1 1 calc R . .
C11 C 0.2409(4) 0.5319(4) 0.2897(3) 0.0390(9) Uani 1 1 d . . .
C12 C 0.2764(4) 0.4682(4) 0.3781(3) 0.0395(9) Uani 1 1 d . . .
C13 C 0.9652(4) 0.1802(5) 0.4878(3) 0.0684(13) Uani 1 1 d . . .
H13A H 0.9907 0.2537 0.4926 0.103 Uiso 1 1 calc R . .
H13B H 1.0516 0.0966 0.4848 0.103 Uiso 1 1 calc R . .
H13C H 0.9056 0.1618 0.5388 0.103 Uiso 1 1 calc R . .
C21 C 0.1623(5) 0.4884(4) 0.4520(3) 0.0761(14) Uani 1 1 d . . .
H21A H 0.1593 0.3997 0.4808 0.114 Uiso 1 1 calc R . .
H21B H 0.0697 0.5522 0.4285 0.114 Uiso 1 1 calc R . .
H21C H 0.1847 0.5263 0.4942 0.114 Uiso 1 1 calc R . .
C14 C 1.1109(4) 0.1841(4) 0.3128(3) 0.0558(11) Uani 1 1 d . . .
C15 C 1.1994(4) 0.1083(4) 0.2429(3) 0.0446(10) Uani 1 1 d . . .
C16 C 1.3077(4) 0.1430(4) 0.1962(3) 0.0518(11) Uani 1 1 d . . .
H16 H 1.3206 0.2182 0.2060 0.062 Uiso 1 1 calc R . .
C17 C 1.3966(4) 0.0698(4) 0.1358(3) 0.0601(12) Uani 1 1 d . . .
H17 H 1.4661 0.0981 0.1024 0.072 Uiso 1 1 calc R . .
C18 C 1.3837(5) -0.0447(5) 0.1242(3) 0.0676(13) Uani 1 1 d . . .
H18 H 1.4455 -0.0960 0.0837 0.081 Uiso 1 1 calc R . .
C19 C 1.2803(5) -0.0840(4) 0.1721(3) 0.0678(13) Uani 1 1 d . . .
H19 H 1.2733 -0.1637 0.1651 0.081 Uiso 1 1 calc R . .
C20 C 1.1868(4) -0.0082(4) 0.2301(3) 0.0539(11) Uani 1 1 d . . .
H20 H 1.1146 -0.0345 0.2612 0.065 Uiso 1 1 calc R . .
C22 C 0.1028(4) 0.6515(4) 0.2693(3) 0.0458(10) Uani 1 1 d . . .
C23 C 0.0254(4) 0.6699(4) 0.1912(3) 0.0489(10) Uani 1 1 d . . .
C24 C 0.0243(4) 0.5591(5) 0.1649(3) 0.0597(11) Uani 1 1 d . . .
H24 H 0.0800 0.4680 0.1940 0.072 Uiso 1 1 calc R . .
C25 C -0.0563(5) 0.5794(6) 0.0973(3) 0.0775(14) Uani 1 1 d . . .
H25 H -0.0567 0.5028 0.0809 0.093 Uiso 1 1 calc R . .
C26 C -0.1369(5) 0.7125(7) 0.0534(3) 0.0879(16) Uani 1 1 d . . .
H26 H -0.1914 0.7270 0.0064 0.105 Uiso 1 1 calc R . .
C27 C -0.1372(5) 0.8246(6) 0.0789(4) 0.0889(16) Uani 1 1 d . . .
H27 H -0.1913 0.9154 0.0488 0.107 Uiso 1 1 calc R . .
C28 C -0.0590(4) 0.8040(5) 0.1479(3) 0.0672(13) Uani 1 1 d . . .
H28 H -0.0624 0.8808 0.1661 0.081 Uiso 1 1 calc R . .
C29 C 0.5081(4) 0.0674(3) 0.3764(2) 0.0376(9) Uani 1 1 d . . .
H29 H 0.4098 0.1259 0.3737 0.045 Uiso 1 1 calc R . .
C30 C 0.7337(4) -0.0060(4) 0.3727(3) 0.0584(12) Uani 1 1 d . . .
H30 H 0.8257 -0.0066 0.3668 0.070 Uiso 1 1 calc R . .
C31 C 0.7080(4) -0.1202(4) 0.3893(3) 0.0647(13) Uani 1 1 d . . .
H31 H 0.7758 -0.2130 0.3974 0.078 Uiso 1 1 calc R . .
C32 C 0.4755(4) -0.1525(4) 0.4094(3) 0.0500(10) Uani 1 1 d . . .
H32A H 0.3767 -0.0907 0.3933 0.060 Uiso 1 1 calc R . .
H32B H 0.4740 -0.1941 0.4722 0.060 Uiso 1 1 calc R . .
C33 C 0.5158(4) -0.3806(4) 0.3837(3) 0.0479(10) Uani 1 1 d . . .
H33 H 0.4667 -0.4047 0.4358 0.057 Uiso 1 1 calc R . .
C35 C 0.6330(4) -0.3875(4) 0.2619(3) 0.0599(12) Uani 1 1 d . . .
H35 H 0.6830 -0.4173 0.2110 0.072 Uiso 1 1 calc R . .
C34 C 0.6091(4) -0.2659(4) 0.2806(3) 0.0604(12) Uani 1 1 d . . .
H34 H 0.6386 -0.1975 0.2463 0.072 Uiso 1 1 calc R . .

loop_
_atom_site_aniso_label
_atom_site_aniso_U_11
_atom_site_aniso_U_22
_atom_site_aniso_U_33
_atom_site_aniso_U_23
_atom_site_aniso_U_13
_atom_site_aniso_U_12
Fe1 0.0350(3) 0.0328(3) 0.0377(3) -0.0101(3) 0.0026(2) -0.0164(2)
O1 0.0489(16) 0.0470(15) 0.0433(16) -0.0123(13) -0.0021(13) -0.0245(13)
O2 0.0414(15) 0.0392(14) 0.0380(16) -0.0084(13) 0.0062(12) -0.0163(13)
O3 0.0486(18) 0.108(3) 0.118(3) -0.070(2) -0.0041(18) -0.0334(18)
O4 0.0605(19) 0.0573(19) 0.078(2) -0.0348(18) 0.0011(17) 0.0078(15)
N1 0.0296(16) 0.0341(17) 0.0400(19) -0.0096(15) -0.0018(14) -0.0133(14)
N2 0.0298(16) 0.0271(15) 0.0393(19) -0.0092(14) 0.0019(14) -0.0130(13)
N3 0.0318(16) 0.0280(16) 0.054(2) -0.0065(15) -0.0048(15) -0.0146(14)
N4 0.0437(19) 0.0274(16) 0.057(2) -0.0066(16) -0.0044(16) -0.0175(15)
N5 0.0459(18) 0.0305(17) 0.046(2) -0.0083(16) 0.0015(16) -0.0222(15)
N6 0.0444(18) 0.0306(16) 0.045(2) -0.0061(16) -0.0005(16) -0.0209(15)
C1 0.045(2) 0.036(2) 0.057(3) -0.015(2) -0.010(2) -0.0177(19)
C2 0.034(2) 0.039(2) 0.054(3) -0.016(2) -0.0051(19) -0.0144(18)
C3 0.035(2) 0.036(2) 0.052(3) -0.015(2) 0.0071(19) -0.0160(18)
C4 0.038(2) 0.0293(19) 0.038(2) -0.0104(18) 0.0067(18) -0.0160(17)
C5 0.036(2) 0.061(3) 0.046(3) -0.019(2) 0.006(2) -0.014(2)
C6 0.051(3) 0.054(3) 0.040(3) -0.020(2) 0.011(2) -0.015(2)
C7 0.061(3) 0.045(2) 0.037(2) -0.014(2) 0.001(2) -0.022(2)
C8 0.044(2) 0.036(2) 0.044(3) -0.008(2) -0.0033(19) -0.0158(18)
C9 0.036(2) 0.0265(18) 0.032(2) -0.0050(17) 0.0016(17) -0.0146(16)
C10 0.039(2) 0.032(2) 0.039(2) -0.0083(18) 0.0016(18) -0.0157(18)
C11 0.033(2) 0.035(2) 0.047(3) -0.015(2) 0.0068(19) -0.0122(18)
C12 0.040(2) 0.031(2) 0.047(3) -0.012(2) 0.009(2) -0.0151(19)
C13 0.067(3) 0.080(3) 0.067(3) -0.022(3) -0.020(2) -0.030(3)
C21 0.067(3) 0.070(3) 0.060(3) -0.010(3) 0.027(3) -0.011(3)
C14 0.046(2) 0.049(2) 0.078(3) -0.022(2) -0.010(2) -0.017(2)
C15 0.037(2) 0.038(2) 0.059(3) -0.014(2) -0.013(2) -0.0106(18)
C16 0.049(2) 0.044(2) 0.063(3) -0.009(2) -0.013(2) -0.019(2)
C17 0.061(3) 0.063(3) 0.058(3) -0.014(3) 0.006(2) -0.029(2)
C18 0.064(3) 0.073(3) 0.069(3) -0.038(3) 0.009(3) -0.023(3)
C19 0.073(3) 0.059(3) 0.085(4) -0.034(3) -0.004(3) -0.029(3)
C20 0.042(2) 0.049(2) 0.076(3) -0.026(2) -0.001(2) -0.017(2)
C22 0.034(2) 0.044(2) 0.051(3) -0.013(2) 0.007(2) -0.0087(19)
C23 0.029(2) 0.048(2) 0.053(3) -0.006(2) 0.004(2) -0.005(2)
C24 0.050(3) 0.068(3) 0.053(3) -0.009(3) -0.003(2) -0.019(2)
C25 0.066(3) 0.100(4) 0.066(4) -0.024(3) -0.003(3) -0.031(3)
C26 0.058(3) 0.122(5) 0.059(4) -0.005(4) -0.015(3) -0.019(4)
C27 0.062(3) 0.083(4) 0.079(4) 0.011(3) -0.010(3) -0.004(3)
C28 0.044(3) 0.066(3) 0.066(3) -0.001(3) -0.002(2) -0.008(2)
C29 0.036(2) 0.030(2) 0.046(2) -0.0140(19) -0.0024(18) -0.0087(17)
C30 0.035(2) 0.034(2) 0.104(4) -0.011(2) -0.020(2) -0.0094(19)
C31 0.046(3) 0.038(2) 0.107(4) -0.010(3) -0.026(3) -0.009(2)
C32 0.056(2) 0.045(2) 0.058(3) -0.015(2) 0.006(2) -0.029(2)
C33 0.061(3) 0.045(2) 0.046(3) -0.009(2) 0.005(2) -0.033(2)
C35 0.085(3) 0.049(3) 0.054(3) -0.023(2) 0.020(2) -0.037(2)
C34 0.082(3) 0.047(3) 0.058(3) -0.008(2) 0.018(3) -0.040(2)

loop_
_atom_type_symbol
_atom_type_description
_atom_type_scat_dispersion_real
_atom_type_scat_dispersion_imag
_atom_type_scat_source
C C 0.0033 0.0016 'International Tables Vol C Tables 4.2.6.8 and 6.1.1.4'
H H 0.0000 0.0000 'International Tables Vol C Tables 4.2.6.8 and 6.1.1.4'
N N 0.0061 0.0033 'International Tables Vol C Tables 4.2.6.8 and 6.1.1.4'
O O 0.0106 0.0060 'International Tables Vol C Tables 4.2.6.8 and 6.1.1.4'
Fe Fe 0.3463 0.8444 'International Tables Vol C Tables 4.2.6.8 and 6.1.1.4'

loop_
_exptl_crystal_face_index_h
_exptl_crystal_face_index_k
_exptl_crystal_face_index_l
_exptl_crystal_face_perp_dist
? ? ? ?

loop_
_geom_angle_atom_site_label_1
_geom_angle_atom_site_label_2
_geom_angle_atom_site_label_3
_geom_angle
_geom_angle_site_symmetry_1
_geom_angle_site_symmetry_3
_geom_angle_publ_flag
N2 Fe1 O1 165.18(10) . . ?
N2 Fe1 N1 78.60(11) . . ?
O1 Fe1 N1 86.85(10) . . ?
N2 Fe1 O2 85.21(10) . . ?
O1 Fe1 O2 109.46(10) . . ?
N1 Fe1 O2 163.53(10) . . ?
N2 Fe1 N3 95.93(10) . . ?
O1 Fe1 N3 86.92(10) . . ?
N1 Fe1 N3 90.47(10) . . ?
O2 Fe1 N3 88.24(10) . . ?
N2 Fe1 N6 91.51(10) . 1_565 ?
O1 Fe1 N6 86.95(10) . 1_565 ?
N1 Fe1 N6 95.16(10) . 1_565 ?
O2 Fe1 N6 88.17(10) . 1_565 ?
N3 Fe1 N6 171.44(11) . 1_565 ?
C1 O1 Fe1 132.8(3) . . ?
C12 O2 Fe1 130.0(2) . . ?
C3 N1 C4 121.2(3) . . ?
C3 N1 Fe1 125.0(3) . . ?
C4 N1 Fe1 113.7(2) . . ?
C10 N2 C9 121.0(3) . . ?
C10 N2 Fe1 124.3(2) . . ?
C9 N2 Fe1 113.8(2) . . ?
C29 N3 C30 104.8(3) . . ?
C29 N3 Fe1 129.4(2) . . ?
C30 N3 Fe1 125.7(2) . . ?
C31 N4 C29 106.6(3) . . ?
C31 N4 C32 128.7(3) . . ?
C29 N4 C32 124.7(3) . . ?
C33 N5 C34 105.9(3) . . ?
C33 N5 C32 124.5(3) . . ?
C34 N5 C32 129.6(3) . . ?
C33 N6 C35 104.2(3) . . ?
C33 N6 Fe1 127.9(2) . 1_545 ?
C35 N6 Fe1 127.8(2) . 1_545 ?
O1 C1 C2 122.5(3) . . ?
O1 C1 C13 115.9(4) . . ?
C2 C1 C13 121.5(3) . . ?
C3 C2 C14 115.6(3) . . ?
C3 C2 C1 124.3(3) . . ?
C14 C2 C1 120.1(4) . . ?
N1 C3 C2 127.7(3) . . ?
N1 C3 H3 116.2 . . ?
C2 C3 H3 116.2 . . ?
C9 C4 N1 116.1(3) . . ?
C9 C4 C5 118.5(3) . . ?
N1 C4 C5 125.3(3) . . ?
C6 C5 C4 121.0(4) . . ?
C6 C5 H5 119.5 . . ?
C4 C5 H5 119.5 . . ?
C7 C6 C5 120.5(4) . . ?
C7 C6 H6 119.8 . . ?
C5 C6 H6 119.8 . . ?
C6 C7 C8 120.3(4) . . ?
C6 C7 H7 119.8 . . ?
C8 C7 H7 119.8 . . ?
C9 C8 C7 120.6(3) . . ?
C9 C8 H8 119.7 . . ?
C7 C8 H8 119.7 . . ?
C4 C9 C8 119.0(3) . . ?
C4 C9 N2 115.8(3) . . ?
C8 C9 N2 125.0(3) . . ?
N2 C10 C11 126.3(4) . . ?
N2 C10 H10 116.8 . . ?
C11 C10 H10 116.8 . . ?
C12 C11 C22 120.0(3) . . ?
C12 C11 C10 122.2(3) . . ?
C22 C11 C10 117.7(4) . . ?
O2 C12 C11 124.9(3) . . ?
O2 C12 C21 113.4(4) . . ?
C11 C12 C21 121.4(3) . . ?
C1 C13 H13A 109.5 . . ?
C1 C13 H13B 109.5 . . ?
H13A C13 H13B 109.5 . . ?
C1 C13 H13C 109.5 . . ?
H13A C13 H13C 109.5 . . ?
H13B C13 H13C 109.5 . . ?
C12 C21 H21A 109.5 . . ?
C12 C21 H21B 109.5 . . ?
H21A C21 H21B 109.5 . . ?
C12 C21 H21C 109.5 . . ?
H21A C21 H21C 109.5 . . ?
H21B C21 H21C 109.5 . . ?
O3 C14 C2 122.8(4) . . ?
O3 C14 C15 117.9(3) . . ?
C2 C14 C15 119.3(3) . . ?
C16 C15 C20 118.2(3) . . ?
C16 C15 C14 119.9(3) . . ?
C20 C15 C14 121.5(3) . . ?
C15 C16 C17 121.3(4) . . ?
C15 C16 H16 119.3 . . ?
C17 C16 H16 119.3 . . ?
C16 C17 C18 119.9(4) . . ?
C16 C17 H17 120.1 . . ?
C18 C17 H17 120.1 . . ?
C19 C18 C17 119.7(4) . . ?
C19 C18 H18 120.1 . . ?
C17 C18 H18 120.1 . . ?
C20 C19 C18 120.9(4) . . ?
C20 C19 H19 119.6 . . ?
C18 C19 H19 119.6 . . ?
C19 C20 C15 119.9(4) . . ?
C19 C20 H20 120.1 . . ?
C15 C20 H20 120.1 . . ?
O4 C22 C11 122.0(4) . . ?
O4 C22 C23 117.9(3) . . ?
C11 C22 C23 120.1(3) . . ?
C28 C23 C24 118.5(4) . . ?
C28 C23 C22 118.7(4) . . ?
C24 C23 C22 122.5(4) . . ?
C25 C24 C23 121.3(4) . . ?
C25 C24 H24 119.4 . . ?
C23 C24 H24 119.4 . . ?
C24 C25 C26 119.9(5) . . ?
C24 C25 H25 120.1 . . ?
C26 C25 H25 120.1 . . ?
C25 C26 C27 119.6(5) . . ?
C25 C26 H26 120.2 . . ?
C27 C26 H26 120.2 . . ?
C28 C27 C26 120.4(5) . . ?
C28 C27 H27 119.8 . . ?
C26 C27 H27 119.8 . . ?
C27 C28 C23 120.3(5) . . ?
C27 C28 H28 119.9 . . ?
C23 C28 H28 119.9 . . ?
N3 C29 N4 112.0(3) . . ?
N3 C29 H29 124.0 . . ?
N4 C29 H29 124.0 . . ?
C31 C30 N3 111.2(3) . . ?
C31 C30 H30 124.4 . . ?
N3 C30 H30 124.4 . . ?
N4 C31 C30 105.4(3) . . ?
N4 C31 H31 127.3 . . ?
C30 C31 H31 127.3 . . ?
N4 C32 N5 110.7(3) . . ?
N4 C32 H32A 109.5 . . ?
N5 C32 H32A 109.5 . . ?
N4 C32 H32B 109.5 . . ?
N5 C32 H32B 109.5 . . ?
H32A C32 H32B 108.1 . . ?
N5 C33 N6 112.4(3) . . ?
N5 C33 H33 123.8 . . ?
N6 C33 H33 123.8 . . ?
C34 C35 N6 111.3(3) . . ?
C34 C35 H35 124.3 . . ?
N6 C35 H35 124.3 . . ?
C35 C34 N5 106.3(3) . . ?
C35 C34 H34 126.9 . . ?
N5 C34 H34 126.9 . . ?

loop_
_geom_bond_atom_site_label_1
_geom_bond_atom_site_label_2
_geom_bond_distance
_geom_bond_site_symmetry_2
_geom_bond_publ_flag
Fe1 N2 2.098(3) . ?
Fe1 O1 2.028(3) . ?
Fe1 N1 2.090(3) . ?
Fe1 O2 2.027(2) . ?
Fe1 N3 2.205(3) . ?
Fe1 N6 2.226(3) 1_565 ?
O1 C1 1.268(4) . ?
O2 C12 1.266(4) . ?
O3 C14 1.215(4) . ?
O4 C22 1.227(4) . ?
N1 C3 1.307(4) . ?
N1 C4 1.411(4) . ?
N2 C10 1.319(4) . ?
N2 C9 1.407(4) . ?
N3 C29 1.297(4) . ?
N3 C30 1.369(4) . ?
N4 C31 1.372(4) . ?
N4 C29 1.354(4) . ?
N4 C32 1.447(4) . ?
N5 C33 1.338(4) . ?
N5 C34 1.370(4) . ?
N5 C32 1.458(4) . ?
N6 C33 1.332(4) . ?
N6 C35 1.345(4) . ?
N6 Fe1 2.226(3) 1_545 ?
C1 C2 1.417(5) . ?
C1 C13 1.491(5) . ?
C2 C3 1.413(5) . ?
C2 C14 1.475(5) . ?
C3 H3 0.9400 . ?
C4 C9 1.419(4) . ?
C4 C5 1.390(4) . ?
C5 C6 1.378(5) . ?
C5 H5 0.9400 . ?
C6 C7 1.367(5) . ?
C6 H6 0.9400 . ?
C7 C8 1.376(5) . ?
C7 H7 0.9400 . ?
C8 C9 1.398(5) . ?
C8 H8 0.9400 . ?
C10 C11 1.412(4) . ?
C10 H10 0.9400 . ?
C11 C12 1.415(5) . ?
C11 C22 1.472(5) . ?
C12 C21 1.516(5) . ?
C13 H13A 0.9700 . ?
C13 H13B 0.9700 . ?
C13 H13C 0.9700 . ?
C21 H21A 0.9700 . ?
C21 H21B 0.9700 . ?
C21 H21C 0.9700 . ?
C14 C15 1.500(5) . ?
C15 C16 1.384(5) . ?
C15 C20 1.401(4) . ?
C16 C17 1.374(5) . ?
C16 H16 0.9400 . ?
C17 C18 1.374(5) . ?
C17 H17 0.9400 . ?
C18 C19 1.373(5) . ?
C18 H18 0.9400 . ?
C19 C20 1.376(5) . ?
C19 H19 0.9400 . ?
C20 H20 0.9400 . ?
C22 C23 1.496(5) . ?
C23 C28 1.392(5) . ?
C23 C24 1.382(5) . ?
C24 C25 1.369(6) . ?
C24 H24 0.9400 . ?
C25 C26 1.379(7) . ?
C25 H25 0.9400 . ?
C26 C27 1.384(7) . ?
C26 H26 0.9400 . ?
C27 C28 1.370(6) . ?
C27 H27 0.9400 . ?
C28 H28 0.9400 . ?
C29 H29 0.9400 . ?
C30 C31 1.340(5) . ?
C30 H30 0.9400 . ?
C31 H31 0.9400 . ?
C32 H32A 0.9800 . ?
C32 H32B 0.9800 . ?
C33 H33 0.9400 . ?
C35 C34 1.345(5) . ?
C35 H35 0.9400 . ?
C34 H34 0.9400 . ?

loop_
_geom_contact_atom_site_label_1
_geom_contact_atom_site_label_2
_geom_contact_distance
_geom_contact_site_symmetry_1
_geom_contact_site_symmetry_2
_geom_contact_publ_flag
? ? ? ? ? ?

loop_
_geom_hbond_atom_site_label_D
_geom_hbond_atom_site_label_H
_geom_hbond_atom_site_label_A
_geom_hbond_distance_DH
_geom_hbond_distance_HA
_geom_hbond_distance_DA
_geom_hbond_angle_DHA
_geom_hbond_site_symmetry_A
_geom_hbond_publ_flag
? ? ? ? ? ? ? ? ?

loop_
_geom_torsion_atom_site_label_1
_geom_torsion_atom_site_label_2
_geom_torsion_atom_site_label_3
_geom_torsion_atom_site_label_4
_geom_torsion
_geom_torsion_site_symmetry_1
_geom_torsion_site_symmetry_2
_geom_torsion_site_symmetry_3
_geom_torsion_site_symmetry_4
_geom_torsion_publ_flag
N2 Fe1 O1 C1 -1.5(5) . . . . ?
N1 Fe1 O1 C1 9.4(3) . . . . ?
O2 Fe1 O1 C1 -172.9(3) . . . . ?
N3 Fe1 O1 C1 100.1(3) . . . . ?
N6 Fe1 O1 C1 -85.9(3) 1_565 . . . ?
N2 Fe1 O2 C12 -24.6(3) . . . . ?
O1 Fe1 O2 C12 153.2(3) . . . . ?
N1 Fe1 O2 C12 -35.0(5) . . . . ?
N3 Fe1 O2 C12 -120.7(3) . . . . ?
N6 Fe1 O2 C12 67.1(3) 1_565 . . . ?
N2 Fe1 N1 C3 169.7(3) . . . . ?
O1 Fe1 N1 C3 -7.4(3) . . . . ?
O2 Fe1 N1 C3 -179.7(3) . . . . ?
N3 Fe1 N1 C3 -94.3(3) . . . . ?
N6 Fe1 N1 C3 79.2(3) 1_565 . . . ?
N2 Fe1 N1 C4 -11.9(2) . . . . ?
O1 Fe1 N1 C4 171.0(2) . . . . ?
O2 Fe1 N1 C4 -1.3(5) . . . . ?
N3 Fe1 N1 C4 84.1(2) . . . . ?
N6 Fe1 N1 C4 -102.4(2) 1_565 . . . ?
O1 Fe1 N2 C10 -146.4(3) . . . . ?
N1 Fe1 N2 C10 -157.6(2) . . . . ?
O2 Fe1 N2 C10 25.4(2) . . . . ?
N3 Fe1 N2 C10 113.2(2) . . . . ?
N6 Fe1 N2 C10 -62.6(2) 1_565 . . . ?
O1 Fe1 N2 C9 23.0(5) . . . . ?
N1 Fe1 N2 C9 11.82(19) . . . . ?
O2 Fe1 N2 C9 -165.2(2) . . . . ?
N3 Fe1 N2 C9 -77.5(2) . . . . ?
N6 Fe1 N2 C9 106.8(2) 1_565 . . . ?
N2 Fe1 N3 C29 -53.2(3) . . . . ?
O1 Fe1 N3 C29 141.4(3) . . . . ?
N1 Fe1 N3 C29 -131.8(3) . . . . ?
O2 Fe1 N3 C29 31.8(3) . . . . ?
N2 Fe1 N3 C30 122.9(3) . . . . ?
O1 Fe1 N3 C30 -42.5(3) . . . . ?
N1 Fe1 N3 C30 44.3(3) . . . . ?
O2 Fe1 N3 C30 -152.1(3) . . . . ?
Fe1 O1 C1 C2 -6.0(5) . . . . ?
Fe1 O1 C1 C13 178.8(2) . . . . ?
O1 C1 C2 C3 -2.8(5) . . . . ?
C13 C1 C2 C3 172.1(3) . . . . ?
O1 C1 C2 C14 177.4(3) . . . . ?
C13 C1 C2 C14 -7.6(5) . . . . ?
C4 N1 C3 C2 -175.2(3) . . . . ?
Fe1 N1 C3 C2 3.1(5) . . . . ?
C14 C2 C3 N1 -176.2(3) . . . . ?
C1 C2 C3 N1 4.0(6) . . . . ?
C3 N1 C4 C9 -171.2(3) . . . . ?
Fe1 N1 C4 C9 10.3(3) . . . . ?
C3 N1 C4 C5 12.5(5) . . . . ?
Fe1 N1 C4 C5 -166.0(3) . . . . ?
C9 C4 C5 C6 1.1(5) . . . . ?
N1 C4 C5 C6 177.4(3) . . . . ?
C4 C5 C6 C7 -1.1(6) . . . . ?
C5 C6 C7 C8 -0.4(6) . . . . ?
C6 C7 C8 C9 1.7(5) . . . . ?
N1 C4 C9 C8 -176.4(3) . . . . ?
C5 C4 C9 C8 0.2(5) . . . . ?
N1 C4 C9 N2 -0.2(4) . . . . ?
C5 C4 C9 N2 176.4(3) . . . . ?
C7 C8 C9 C4 -1.6(5) . . . . ?
C7 C8 C9 N2 -177.5(3) . . . . ?
C10 N2 C9 C4 159.7(3) . . . . ?
Fe1 N2 C9 C4 -10.0(3) . . . . ?
C10 N2 C9 C8 -24.3(4) . . . . ?
Fe1 N2 C9 C8 165.9(3) . . . . ?
C9 N2 C10 C11 175.3(3) . . . . ?
Fe1 N2 C10 C11 -16.0(4) . . . . ?
N2 C10 C11 C12 -7.1(5) . . . . ?
N2 C10 C11 C22 170.9(3) . . . . ?
Fe1 O2 C12 C11 12.0(5) . . . . ?
Fe1 O2 C12 C21 -174.3(2) . . . . ?
C22 C11 C12 O2 -167.8(3) . . . . ?
C10 C11 C12 O2 10.3(5) . . . . ?
C22 C11 C12 C21 19.0(5) . . . . ?
C10 C11 C12 C21 -163.0(3) . . . . ?
C3 C2 C14 O3 148.4(4) . . . . ?
C1 C2 C14 O3 -31.8(6) . . . . ?
C3 C2 C14 C15 -30.8(5) . . . . ?
C1 C2 C14 C15 148.9(4) . . . . ?
O3 C14 C15 C16 -37.7(6) . . . . ?
C2 C14 C15 C16 141.6(4) . . . . ?
O3 C14 C15 C20 134.8(4) . . . . ?
C2 C14 C15 C20 -45.9(6) . . . . ?
C20 C15 C16 C17 3.0(6) . . . . ?
C14 C15 C16 C17 175.7(4) . . . . ?
C15 C16 C17 C18 -3.4(6) . . . . ?
C16 C17 C18 C19 1.1(7) . . . . ?
C17 C18 C19 C20 1.6(7) . . . . ?
C18 C19 C20 C15 -2.0(7) . . . . ?
C16 C15 C20 C19 -0.3(6) . . . . ?
C14 C15 C20 C19 -172.9(4) . . . . ?
C12 C11 C22 O4 34.9(5) . . . . ?
C10 C11 C22 O4 -143.2(4) . . . . ?
C12 C11 C22 C23 -145.0(3) . . . . ?
C10 C11 C22 C23 36.9(5) . . . . ?
O4 C22 C23 C28 31.1(5) . . . . ?
C11 C22 C23 C28 -149.1(3) . . . . ?
O4 C22 C23 C24 -143.1(4) . . . . ?
C11 C22 C23 C24 36.8(5) . . . . ?
C28 C23 C24 C25 0.7(6) . . . . ?
C22 C23 C24 C25 174.9(4) . . . . ?
C23 C24 C25 C26 0.8(7) . . . . ?
C24 C25 C26 C27 -0.9(7) . . . . ?
C25 C26 C27 C28 -0.6(7) . . . . ?
C26 C27 C28 C23 2.2(7) . . . . ?
C24 C23 C28 C27 -2.3(6) . . . . ?
C22 C23 C28 C27 -176.6(4) . . . . ?
C30 N3 C29 N4 1.3(4) . . . . ?
Fe1 N3 C29 N4 178.0(2) . . . . ?
C31 N4 C29 N3 -1.0(4) . . . . ?
C32 N4 C29 N3 177.8(3) . . . . ?
C29 N3 C30 C31 -1.2(5) . . . . ?
Fe1 N3 C30 C31 -178.0(3) . . . . ?
C29 N4 C31 C30 0.2(5) . . . . ?
C32 N4 C31 C30 -178.5(4) . . . . ?
N3 C30 C31 N4 0.6(5) . . . . ?
C31 N4 C32 N5 -46.0(5) . . . . ?
C29 N4 C32 N5 135.5(3) . . . . ?
C33 N5 C32 N4 153.5(3) . . . . ?
C34 N5 C32 N4 -28.9(5) . . . . ?
C34 N5 C33 N6 0.2(4) . . . . ?
C32 N5 C33 N6 178.3(3) . . . . ?
C35 N6 C33 N5 -0.3(4) . . . . ?
Fe1 N6 C33 N5 176.2(2) 1_545 . . . ?
C33 N6 C35 C34 0.3(5) . . . . ?
Fe1 N6 C35 C34 -176.2(3) 1_545 . . . ?
N6 C35 C34 N5 -0.2(5) . . . . ?
C33 N5 C34 C35 0.0(4) . . . . ?
C32 N5 C34 C35 -178.0(4) . . . . ?

loop_
_reflns_scale_group_code
_reflns_scale_meas_F
? ?
